data_7238356
loop_
_publ_author_name
'Constable, Edwin C.'
'Housecroft, Catherine E.'
'Kopecky, Peter'
'Sch\"onhofer, Ewald'
'Zampese, Jennifer A.'

_publ_section_title
;
 Restricting the geometrical relaxation in four-coordinate copper(i)
 complexes using face-to-face and edge-to-face \p-interactions
;
_journal_issue 7
_journal_name_full CrystEngComm
_journal_page_first 2742
_journal_paper_doi 10.1039/c0ce00880j
_journal_volume 13
_journal_year 2011
_chemical_formula_moiety 'C31 H25 Cu N2 P S, F6 P, C H2 Cl2'
_chemical_formula_sum 'C32 H27 Cl2 Cu F6 N2 P2 S'
_chemical_formula_weight 782.00
_space_group_IT_number 2
_space_group_name_Hall '-P 1'
_space_group_name_H-M_alt 'P -1'
_symmetry_cell_setting triclinic
_symmetry_space_group_name_Hall '-P 1'
_symmetry_space_group_name_H-M 'P -1'
_atom_sites_solution_hydrogens geom
_atom_sites_solution_primary direct
_atom_sites_solution_secondary difmap
_audit_creation_method SHELXL-97
_cell_angle_alpha 78.417(16)
_cell_angle_beta 86.517(16)
_cell_angle_gamma 78.320(15)
_cell_formula_units_Z 2
_cell_length_a 8.9997(16)
_cell_length_b 11.507(2)
_cell_length_c 16.728(4)
_cell_measurement_reflns_used 4042
_cell_measurement_temperature 173(2)
_cell_measurement_theta_max 65.52
_cell_measurement_theta_min 5.97
_cell_volume 1661.6(6)
_computing_cell_refinement 'Stoe IPDS'
_computing_data_collection 'Stoe IPDS'
_computing_data_reduction 'Stoe IPDS'
_computing_molecular_graphics 'Bruker SHELXTL'
_computing_publication_material 'Bruker SHELXTL'
_computing_structure_refinement 'SHELXL-97 (Sheldrick, 1997)'
_computing_structure_solution 'SHELXS-97 (Sheldrick, 1990)'
_diffrn_ambient_temperature 173(2)
_diffrn_measured_fraction_theta_full 0.996
_diffrn_measured_fraction_theta_max 0.996
_diffrn_measurement_device_type 'Stoe IPDS'
_diffrn_measurement_method '\w scans'
_diffrn_radiation_monochromator graphite
_diffrn_radiation_source 'fine-focus sealed tube'
_diffrn_radiation_type MoK\a
_diffrn_radiation_wavelength 0.71073
_diffrn_reflns_av_R_equivalents 0.0434
_diffrn_reflns_av_sigmaI/netI 0.0280
_diffrn_reflns_limit_h_max 11
_diffrn_reflns_limit_h_min -11
_diffrn_reflns_limit_k_max 14
_diffrn_reflns_limit_k_min -14
_diffrn_reflns_limit_l_max 20
_diffrn_reflns_limit_l_min -20
_diffrn_reflns_number 24092
_diffrn_reflns_theta_full 26.00
_diffrn_reflns_theta_max 26.00
_diffrn_reflns_theta_min 2.60
_exptl_absorpt_coefficient_mu 1.038
_exptl_absorpt_correction_T_max 0.9597
_exptl_absorpt_correction_T_min 0.8856
_exptl_absorpt_correction_type multi-scan
_exptl_absorpt_process_details '(Blessing 1951)'
_exptl_crystal_colour yellow
_exptl_crystal_density_diffrn 1.563
_exptl_crystal_density_method 'not measured'
_exptl_crystal_description block
_exptl_crystal_F_000 792
_exptl_crystal_size_max 0.12
_exptl_crystal_size_mid 0.08
_exptl_crystal_size_min 0.04
_refine_diff_density_max 0.792
_refine_diff_density_min -0.461
_refine_diff_density_rms 0.055
_refine_ls_extinction_method none
_refine_ls_goodness_of_fit_ref 1.126
_refine_ls_hydrogen_treatment constr
_refine_ls_matrix_type full
_refine_ls_number_parameters 416
_refine_ls_number_reflns 6500
_refine_ls_number_restraints 0
_refine_ls_restrained_S_all 1.126
_refine_ls_R_factor_all 0.0456
_refine_ls_R_factor_gt 0.0365
_refine_ls_shift/su_max 0.002
_refine_ls_shift/su_mean 0.000
_refine_ls_structure_factor_coef Fsqd
_refine_ls_weighting_details 'calc w=1/[\s^2^(Fo^2^)+(0.0267P)^2^+1.3463P] where P=(Fo^2^+2Fc^2^)/3'
_refine_ls_weighting_scheme calc
_refine_ls_wR_factor_gt 0.0745
_refine_ls_wR_factor_ref 0.0776
_reflns_number_gt 5690
_reflns_number_total 6500
_reflns_threshold_expression >2sigma(I)
_cod_data_source_file c0ce00880j.txt
_cod_data_source_block esc58
_cod_depositor_comments
;
The following automatic conversions were performed:

data item '_symmetry_cell_setting' value 'Triclinic' was changed to
'triclinic' in accordance with the
/home/saulius/struct/COD-crude-data/automatic-downloads/DataCite-retrospective/RSC/depositions/lib/dictionaries/cif_core.dic
dictionary named 'cif_core.dic' version 2.4.2 last updated on
2011-04-26.

Automatic conversion script
Id: cif_fix_values 6909 2019-04-08 15:41:33Z antanas 
;
_cod_original_sg_symbol_Hall -P1
_cod_original_sg_symbol_H-M P-1
_cod_database_code 7238356

loop_
_symmetry_equiv_pos_as_xyz
'x, y, z'
'-x, -y, -z'

loop_
_atom_site_label
_atom_site_type_symbol
_atom_site_fract_x
_atom_site_fract_y
_atom_site_fract_z
_atom_site_U_iso_or_equiv
_atom_site_adp_type
_atom_site_occupancy
_atom_site_symmetry_multiplicity
_atom_site_calc_flag
_atom_site_refinement_flags
Cu1 Cu 0.83549(3) 0.90775(2) 0.338741(16) 0.02129(8) Uani 1 1 d .
P1 P 0.89184(6) 0.95100(5) 0.20917(3) 0.01824(12) Uani 1 1 d .
S1 S 0.69480(6) 0.76829(5) 0.31480(3) 0.02393(12) Uani 1 1 d .
C1 C 0.7756(4) 0.6205(2) 0.37265(16) 0.0386(6) Uani 1 1 d .
H1A H 0.7274 0.5593 0.3572 0.058 Uiso 1 1 calc R
H1B H 0.7581 0.6201 0.4311 0.058 Uiso 1 1 calc R
H1C H 0.8849 0.6021 0.3610 0.058 Uiso 1 1 calc R
C2 C 0.7565(2) 0.75130(19) 0.21431(13) 0.0207(4) Uani 1 1 d .
C3 C 0.8439(2) 0.82854(19) 0.16739(13) 0.0202(4) Uani 1 1 d .
C4 C 0.8910(3) 0.8090(2) 0.08946(14) 0.0260(5) Uani 1 1 d .
H4A H 0.9532 0.8589 0.0572 0.031 Uiso 1 1 calc R
C5 C 0.8485(3) 0.7184(2) 0.05852(15) 0.0301(5) Uani 1 1 d .
H5A H 0.8814 0.7065 0.0052 0.036 Uiso 1 1 calc R
C6 C 0.7582(3) 0.6446(2) 0.10483(15) 0.0305(5) Uani 1 1 d .
H6A H 0.7273 0.5835 0.0828 0.037 Uiso 1 1 calc R
C7 C 0.7133(3) 0.6599(2) 0.18295(15) 0.0263(5) Uani 1 1 d .
H7A H 0.6532 0.6084 0.2153 0.032 Uiso 1 1 calc R
C8 C 1.0871(2) 0.95096(19) 0.17461(13) 0.0201(4) Uani 1 1 d .
C9 C 1.1373(3) 1.0543(2) 0.13418(14) 0.0272(5) Uani 1 1 d .
H9A H 1.0663 1.1273 0.1174 0.033 Uiso 1 1 calc R
C10 C 1.2913(3) 1.0506(2) 0.11834(16) 0.0358(6) Uani 1 1 d .
H10A H 1.3254 1.1215 0.0910 0.043 Uiso 1 1 calc R
C11 C 1.3947(3) 0.9452(3) 0.14189(17) 0.0375(6) Uani 1 1 d .
H11A H 1.4998 0.9431 0.1306 0.045 Uiso 1 1 calc R
C12 C 1.3452(3) 0.8423(2) 0.18215(16) 0.0343(6) Uani 1 1 d .
H12A H 1.4167 0.7695 0.1987 0.041 Uiso 1 1 calc R
C13 C 1.1933(3) 0.8446(2) 0.19837(15) 0.0276(5) Uani 1 1 d .
H13A H 1.1604 0.7733 0.2259 0.033 Uiso 1 1 calc R
C14 C 0.7790(2) 1.08946(19) 0.15236(13) 0.0215(4) Uani 1 1 d .
C15 C 0.7199(3) 1.1798(2) 0.19549(16) 0.0307(5) Uani 1 1 d .
H15A H 0.7422 1.1684 0.2516 0.037 Uiso 1 1 calc R
C16 C 0.6285(3) 1.2867(2) 0.15805(18) 0.0410(7) Uani 1 1 d .
H16A H 0.5882 1.3477 0.1885 0.049 Uiso 1 1 calc R
C17 C 0.5963(3) 1.3040(2) 0.07697(19) 0.0434(7) Uani 1 1 d .
H17A H 0.5330 1.3768 0.0513 0.052 Uiso 1 1 calc R
C18 C 0.6556(4) 1.2162(3) 0.03288(18) 0.0461(7) Uani 1 1 d .
H18A H 0.6343 1.2289 -0.0235 0.055 Uiso 1 1 calc R
C19 C 0.7462(3) 1.1090(2) 0.07000(15) 0.0344(6) Uani 1 1 d .
H19A H 0.7862 1.0486 0.0390 0.041 Uiso 1 1 calc R
N1 N 0.7244(2) 1.00865(16) 0.42006(11) 0.0199(4) Uani 1 1 d .
N2 N 0.9672(2) 0.82631(16) 0.43658(11) 0.0211(4) Uani 1 1 d .
C20 C 0.6052(3) 1.0987(2) 0.41192(15) 0.0250(5) Uani 1 1 d .
H20A H 0.5602 1.1260 0.3599 0.030 Uiso 1 1 calc R
C21 C 0.5424(3) 1.1553(2) 0.47575(16) 0.0295(5) Uani 1 1 d .
H21A H 0.4575 1.2203 0.4671 0.035 Uiso 1 1 calc R
C22 C 0.6053(3) 1.1158(2) 0.55111(16) 0.0302(5) Uani 1 1 d .
H22A H 0.5655 1.1542 0.5952 0.036 Uiso 1 1 calc R
C23 C 0.7287(3) 1.0184(2) 0.56312(14) 0.0242(5) Uani 1 1 d .
C24 C 0.7857(2) 0.96860(19) 0.49519(13) 0.0195(4) Uani 1 1 d .
C25 C 0.9142(2) 0.87000(19) 0.50445(13) 0.0194(4) Uani 1 1 d .
C26 C 0.9791(3) 0.8230(2) 0.58125(14) 0.0246(5) Uani 1 1 d .
C27 C 1.1051(3) 0.7277(2) 0.58626(15) 0.0307(5) Uani 1 1 d .
H27A H 1.1520 0.6929 0.6372 0.037 Uiso 1 1 calc R
C28 C 1.1596(3) 0.6856(2) 0.51789(16) 0.0313(5) Uani 1 1 d .
H28A H 1.2459 0.6220 0.5203 0.038 Uiso 1 1 calc R
C29 C 1.0874(3) 0.7369(2) 0.44408(15) 0.0271(5) Uani 1 1 d .
H29A H 1.1263 0.7062 0.3968 0.033 Uiso 1 1 calc R
C30 C 0.7973(3) 0.9680(2) 0.64091(14) 0.0314(5) Uani 1 1 d .
H30A H 0.7582 1.0013 0.6872 0.038 Uiso 1 1 calc R
C31 C 0.9155(3) 0.8746(2) 0.64945(14) 0.0316(5) Uani 1 1 d .
H31A H 0.9576 0.8423 0.7018 0.038 Uiso 1 1 calc R
P10 P 1.37314(7) 0.48077(6) 0.33798(4) 0.02795(14) Uani 1 1 d .
F10 F 1.4002(2) 0.60769(14) 0.35245(11) 0.0460(4) Uani 1 1 d .
F11 F 1.34572(19) 0.35405(13) 0.32286(10) 0.0398(4) Uani 1 1 d .
F12 F 1.54927(19) 0.42476(16) 0.34941(12) 0.0506(4) Uani 1 1 d .
F13 F 1.19656(17) 0.53727(15) 0.32445(11) 0.0438(4) Uani 1 1 d .
F14 F 1.4030(2) 0.52168(15) 0.24251(10) 0.0450(4) Uani 1 1 d .
F15 F 1.3422(2) 0.44032(16) 0.43257(10) 0.0541(5) Uani 1 1 d .
C100 C 0.8749(5) 1.5458(4) -0.1648(2) 0.0677(11) Uani 1 1 d .
H10B H 0.7913 1.5975 -0.1989 0.081 Uiso 1 1 calc R
H10C H 0.9205 1.4781 -0.1923 0.081 Uiso 1 1 calc R
Cl1 Cl 1.01347(11) 1.63152(7) -0.15734(5) 0.0568(2) Uani 1 1 d .
Cl2 Cl 0.80063(10) 1.48773(9) -0.06966(6) 0.0630(2) Uani 1 1 d .

loop_
_atom_site_aniso_label
_atom_site_aniso_U_11
_atom_site_aniso_U_22
_atom_site_aniso_U_33
_atom_site_aniso_U_23
_atom_site_aniso_U_13
_atom_site_aniso_U_12
Cu1 0.02391(15) 0.02451(14) 0.01404(13) -0.00416(10) 0.00142(10) -0.00151(10)
P1 0.0203(3) 0.0187(3) 0.0148(3) -0.00301(19) 0.0017(2) -0.0024(2)
S1 0.0239(3) 0.0268(3) 0.0211(3) -0.0050(2) 0.0067(2) -0.0067(2)
C1 0.0553(18) 0.0303(13) 0.0283(13) 0.0038(10) -0.0034(12) -0.0127(12)
C2 0.0197(11) 0.0195(10) 0.0205(11) -0.0041(8) 0.0000(8) 0.0017(8)
C3 0.0206(11) 0.0197(10) 0.0184(10) -0.0040(8) -0.0015(8) 0.0009(8)
C4 0.0319(13) 0.0241(11) 0.0196(11) -0.0033(9) 0.0016(9) -0.0018(9)
C5 0.0412(14) 0.0268(12) 0.0211(11) -0.0088(9) -0.0012(10) 0.0006(10)
C6 0.0363(14) 0.0247(12) 0.0324(13) -0.0122(10) -0.0062(10) -0.0019(10)
C7 0.0259(12) 0.0226(11) 0.0301(13) -0.0055(9) -0.0008(9) -0.0033(9)
C8 0.0202(11) 0.0238(11) 0.0156(10) -0.0041(8) 0.0007(8) -0.0031(8)
C9 0.0273(12) 0.0260(12) 0.0262(12) -0.0005(9) -0.0014(9) -0.0045(9)
C10 0.0309(14) 0.0394(14) 0.0352(14) 0.0050(11) -0.0002(11) -0.0147(11)
C11 0.0199(12) 0.0515(16) 0.0385(15) -0.0030(12) -0.0010(10) -0.0062(11)
C12 0.0259(13) 0.0371(14) 0.0346(14) -0.0033(11) -0.0030(10) 0.0037(10)
C13 0.0270(12) 0.0261(11) 0.0267(12) -0.0015(9) 0.0012(9) -0.0026(9)
C14 0.0203(11) 0.0199(10) 0.0218(11) -0.0013(8) 0.0019(8) -0.0014(8)
C15 0.0345(14) 0.0257(12) 0.0280(12) -0.0041(10) 0.0065(10) -0.0001(10)
C16 0.0442(16) 0.0272(13) 0.0443(16) -0.0070(11) 0.0112(13) 0.0061(11)
C17 0.0395(16) 0.0304(14) 0.0481(17) 0.0068(12) -0.0022(13) 0.0075(12)
C18 0.0593(19) 0.0387(15) 0.0327(15) 0.0022(12) -0.0149(13) 0.0036(14)
C19 0.0449(16) 0.0288(13) 0.0256(13) -0.0037(10) -0.0059(11) 0.0016(11)
N1 0.0196(9) 0.0196(9) 0.0196(9) -0.0038(7) 0.0021(7) -0.0021(7)
N2 0.0211(9) 0.0212(9) 0.0195(9) -0.0039(7) 0.0014(7) -0.0008(7)
C20 0.0220(11) 0.0229(11) 0.0272(12) -0.0008(9) 0.0028(9) -0.0024(9)
C21 0.0231(12) 0.0243(11) 0.0386(14) -0.0064(10) 0.0084(10) -0.0010(9)
C22 0.0297(13) 0.0291(12) 0.0337(13) -0.0135(10) 0.0133(10) -0.0068(10)
C23 0.0256(12) 0.0264(11) 0.0234(11) -0.0088(9) 0.0057(9) -0.0091(9)
C24 0.0213(11) 0.0197(10) 0.0186(10) -0.0038(8) 0.0020(8) -0.0070(8)
C25 0.0212(11) 0.0194(10) 0.0179(10) -0.0026(8) -0.0005(8) -0.0058(8)
C26 0.0269(12) 0.0263(11) 0.0211(11) -0.0020(9) -0.0019(9) -0.0087(9)
C27 0.0364(14) 0.0279(12) 0.0254(12) 0.0028(9) -0.0092(10) -0.0059(10)
C28 0.0277(13) 0.0243(12) 0.0377(14) -0.0003(10) -0.0037(10) 0.0000(10)
C29 0.0261(12) 0.0252(11) 0.0281(12) -0.0057(9) 0.0005(9) 0.0000(9)
C30 0.0402(15) 0.0392(14) 0.0193(12) -0.0117(10) 0.0055(10) -0.0137(11)
C31 0.0416(15) 0.0369(13) 0.0174(11) -0.0038(10) -0.0041(10) -0.0106(11)
P10 0.0286(3) 0.0257(3) 0.0284(3) -0.0060(2) 0.0004(2) -0.0021(2)
F10 0.0483(10) 0.0318(8) 0.0619(11) -0.0169(8) -0.0051(8) -0.0078(7)
F11 0.0475(10) 0.0291(8) 0.0446(9) -0.0099(7) -0.0026(7) -0.0082(7)
F12 0.0309(9) 0.0480(10) 0.0715(12) -0.0173(9) -0.0123(8) 0.0044(7)
F13 0.0284(8) 0.0479(9) 0.0560(10) -0.0206(8) -0.0005(7) 0.0010(7)
F14 0.0543(10) 0.0427(9) 0.0331(9) -0.0021(7) 0.0086(7) -0.0060(8)
F15 0.0808(14) 0.0516(10) 0.0273(9) -0.0066(7) 0.0048(8) -0.0092(9)
C100 0.081(3) 0.089(3) 0.0424(19) -0.0149(18) -0.0155(18) -0.032(2)
Cl1 0.0753(6) 0.0334(4) 0.0604(5) -0.0055(3) -0.0198(4) -0.0059(4)
Cl2 0.0536(5) 0.0802(6) 0.0532(5) -0.0205(4) 0.0048(4) -0.0026(4)

loop_
_atom_type_symbol
_atom_type_description
_atom_type_scat_dispersion_real
_atom_type_scat_dispersion_imag
_atom_type_scat_source
C C 0.0033 0.0016 'International Tables Vol C Tables 4.2.6.8 and 6.1.1.4'
H H 0.0000 0.0000 'International Tables Vol C Tables 4.2.6.8 and 6.1.1.4'
N N 0.0061 0.0033 'International Tables Vol C Tables 4.2.6.8 and 6.1.1.4'
O O 0.0106 0.0060 'International Tables Vol C Tables 4.2.6.8 and 6.1.1.4'
F F 0.0171 0.0103 'International Tables Vol C Tables 4.2.6.8 and 6.1.1.4'
P P 0.1023 0.0942 'International Tables Vol C Tables 4.2.6.8 and 6.1.1.4'
S S 0.1246 0.1234 'International Tables Vol C Tables 4.2.6.8 and 6.1.1.4'
Cu Cu 0.3201 1.2651 'International Tables Vol C Tables 4.2.6.8 and 6.1.1.4'
Cl Cl 0.1484 0.1585 'International Tables Vol C Tables 4.2.6.8 and 6.1.1.4'

loop_
_geom_angle_atom_site_label_1
_geom_angle_atom_site_label_2
_geom_angle_atom_site_label_3
_geom_angle
N2 Cu1 N1 82.47(7)
N2 Cu1 P1 131.37(6)
N1 Cu1 P1 133.24(5)
N2 Cu1 S1 107.15(6)
N1 Cu1 S1 111.10(6)
P1 Cu1 S1 90.59(3)
C8 P1 C14 106.12(10)
C8 P1 C3 103.08(10)
C14 P1 C3 105.28(10)
C8 P1 Cu1 120.62(7)
C14 P1 Cu1 115.59(8)
C3 P1 Cu1 104.34(7)
C2 S1 C1 101.05(12)
C2 S1 Cu1 101.47(8)
C1 S1 Cu1 108.62(10)
S1 C1 H1A 109.5
S1 C1 H1B 109.5
H1A C1 H1B 109.5
S1 C1 H1C 109.5
H1A C1 H1C 109.5
H1B C1 H1C 109.5
C7 C2 C3 120.9(2)
C7 C2 S1 118.11(17)
C3 C2 S1 120.97(17)
C4 C3 C2 118.1(2)
C4 C3 P1 122.27(18)
C2 C3 P1 119.59(16)
C5 C4 C3 120.9(2)
C5 C4 H4A 119.5
C3 C4 H4A 119.5
C4 C5 C6 120.4(2)
C4 C5 H5A 119.8
C6 C5 H5A 119.8
C7 C6 C5 119.9(2)
C7 C6 H6A 120.0
C5 C6 H6A 120.0
C6 C7 C2 119.7(2)
C6 C7 H7A 120.1
C2 C7 H7A 120.1
C9 C8 C13 119.1(2)
C9 C8 P1 123.14(17)
C13 C8 P1 117.39(17)
C10 C9 C8 119.9(2)
C10 C9 H9A 120.1
C8 C9 H9A 120.1
C11 C10 C9 120.5(2)
C11 C10 H10A 119.8
C9 C10 H10A 119.8
C10 C11 C12 119.7(2)
C10 C11 H11A 120.1
C12 C11 H11A 120.1
C13 C12 C11 120.4(2)
C13 C12 H12A 119.8
C11 C12 H12A 119.8
C12 C13 C8 120.4(2)
C12 C13 H13A 119.8
C8 C13 H13A 119.8
C15 C14 C19 118.3(2)
C15 C14 P1 116.95(18)
C19 C14 P1 124.72(18)
C14 C15 C16 121.0(2)
C14 C15 H15A 119.5
C16 C15 H15A 119.5
C17 C16 C15 119.8(3)
C17 C16 H16A 120.1
C15 C16 H16A 120.1
C16 C17 C18 120.0(2)
C16 C17 H17A 120.0
C18 C17 H17A 120.0
C17 C18 C19 120.5(3)
C17 C18 H18A 119.8
C19 C18 H18A 119.8
C18 C19 C14 120.4(2)
C18 C19 H19A 119.8
C14 C19 H19A 119.8
C20 N1 C24 117.73(19)
C20 N1 Cu1 131.54(16)
C24 N1 Cu1 110.67(14)
C29 N2 C25 117.6(2)
C29 N2 Cu1 130.60(16)
C25 N2 Cu1 111.72(14)
N1 C20 C21 123.4(2)
N1 C20 H20A 118.3
C21 C20 H20A 118.3
C22 C21 C20 118.8(2)
C22 C21 H21A 120.6
C20 C21 H21A 120.6
C21 C22 C23 119.8(2)
C21 C22 H22A 120.1
C23 C22 H22A 120.1
C24 C23 C22 117.4(2)
C24 C23 C30 119.3(2)
C22 C23 C30 123.4(2)
N1 C24 C23 122.9(2)
N1 C24 C25 117.88(19)
C23 C24 C25 119.2(2)
N2 C25 C26 122.8(2)
N2 C25 C24 117.07(19)
C26 C25 C24 120.1(2)
C27 C26 C25 117.5(2)
C27 C26 C31 123.6(2)
C25 C26 C31 118.9(2)
C28 C27 C26 119.6(2)
C28 C27 H27A 120.2
C26 C27 H27A 120.2
C27 C28 C29 119.2(2)
C27 C28 H28A 120.4
C29 C28 H28A 120.4
N2 C29 C28 123.3(2)
N2 C29 H29A 118.3
C28 C29 H29A 118.3
C31 C30 C23 121.2(2)
C31 C30 H30A 119.4
C23 C30 H30A 119.4
C30 C31 C26 121.2(2)
C30 C31 H31A 119.4
C26 C31 H31A 119.4
F15 P10 F12 90.59(11)
F15 P10 F14 179.55(11)
F12 P10 F14 89.84(10)
F15 P10 F10 90.21(10)
F12 P10 F10 90.47(10)
F14 P10 F10 89.92(10)
F15 P10 F11 90.15(10)
F12 P10 F11 89.68(9)
F14 P10 F11 89.73(9)
F10 P10 F11 179.61(10)
F15 P10 F13 90.59(11)
F12 P10 F13 178.79(11)
F14 P10 F13 88.98(10)
F10 P10 F13 89.82(9)
F11 P10 F13 90.03(9)
Cl2 C100 Cl1 112.59(19)
Cl2 C100 H10B 109.1
Cl1 C100 H10B 109.1
Cl2 C100 H10C 109.1
Cl1 C100 H10C 109.1
H10B C100 H10C 107.8

loop_
_geom_bond_atom_site_label_1
_geom_bond_atom_site_label_2
_geom_bond_distance
Cu1 N2 2.0326(19)
Cu1 N1 2.0487(18)
Cu1 P1 2.1768(8)
Cu1 S1 2.3412(7)
P1 C8 1.816(2)
P1 C14 1.824(2)
P1 C3 1.827(2)
S1 C2 1.774(2)
S1 C1 1.811(3)
C1 H1A 0.9800
C1 H1B 0.9800
C1 H1C 0.9800
C2 C7 1.395(3)
C2 C3 1.397(3)
C3 C4 1.393(3)
C4 C5 1.380(3)
C4 H4A 0.9500
C5 C6 1.386(4)
C5 H5A 0.9500
C6 C7 1.379(3)
C6 H6A 0.9500
C7 H7A 0.9500
C8 C9 1.390(3)
C8 C13 1.395(3)
C9 C10 1.389(4)
C9 H9A 0.9500
C10 C11 1.374(4)
C10 H10A 0.9500
C11 C12 1.383(4)
C11 H11A 0.9500
C12 C13 1.373(4)
C12 H12A 0.9500
C13 H13A 0.9500
C14 C15 1.384(3)
C14 C19 1.391(3)
C15 C16 1.388(4)
C15 H15A 0.9500
C16 C17 1.371(4)
C16 H16A 0.9500
C17 C18 1.373(4)
C17 H17A 0.9500
C18 C19 1.385(4)
C18 H18A 0.9500
C19 H19A 0.9500
N1 C20 1.324(3)
N1 C24 1.358(3)
N2 C29 1.326(3)
N2 C25 1.355(3)
C20 C21 1.394(3)
C20 H20A 0.9500
C21 C22 1.367(4)
C21 H21A 0.9500
C22 C23 1.400(3)
C22 H22A 0.9500
C23 C24 1.398(3)
C23 C30 1.435(3)
C24 C25 1.438(3)
C25 C26 1.403(3)
C26 C27 1.403(3)
C26 C31 1.427(3)
C27 C28 1.357(4)
C27 H27A 0.9500
C28 C29 1.395(3)
C28 H28A 0.9500
C29 H29A 0.9500
C30 C31 1.342(4)
C30 H30A 0.9500
C31 H31A 0.9500
P10 F15 1.5816(17)
P10 F12 1.5932(17)
P10 F14 1.5943(17)
P10 F10 1.5951(16)
P10 F11 1.5976(16)
P10 F13 1.6018(17)
C100 Cl2 1.746(4)
C100 Cl1 1.763(4)
C100 H10B 0.9900
C100 H10C 0.9900
